data_1553162
loop_
_publ_author_name
'Yang, Hai-Bin'
'Fan, Xing'
'Wei, Yin'
'Shi, Min'

_publ_section_title
;
 Solvent-controlled nucleophilic trifluoromethylthiolation of
 Morita--Baylis--Hillman carbonates: dual roles of DABCO in activating the
 Zard's trifluoromethylthiolation reagent and the MBH carbonates
;
_journal_issue 9
_journal_name_full 'Organic Chemistry Frontiers'
_journal_page_first 1088
_journal_paper_doi 10.1039/C5QO00198F
_journal_volume 2
_journal_year 2015
_chemical_formula_moiety 'C10 H9 F3 O2 S2'
_chemical_formula_sum 'C10 H9 F3 O2 S2'
_chemical_formula_weight 282.29
_space_group_crystal_system monoclinic
_space_group_IT_number 14
_space_group_name_Hall '-P 2yn'
_space_group_name_H-M_alt 'P 1 21/n 1'
_atom_sites_solution_hydrogens geom
_atom_sites_solution_primary direct
_audit_creation_date 2015-01-27
_audit_creation_method
;
Olex2 1.2
(compiled 2014.07.22 svn.r2960 for OlexSys, GUI svn.r4862)
;
_audit_update_record
;
2015-02-10 deposited with the CCDC.
2015-07-20 downloaded from the CCDC.
;
_cell_angle_alpha 90
_cell_angle_beta 100.2830(10)
_cell_angle_gamma 90
_cell_formula_units_Z 4
_cell_length_a 9.4647(7)
_cell_length_b 5.7312(5)
_cell_length_c 22.1678(18)
_cell_measurement_reflns_used 5942
_cell_measurement_temperature 130
_cell_measurement_theta_max 30.520
_cell_measurement_theta_min 2.526
_cell_volume 1183.16(17)
_computing_cell_refinement 'SAINT v7.68A (Bruker, 2009)'
_computing_data_reduction 'SAINT v7.68A (Bruker, 2009)'
_computing_molecular_graphics 'Olex2 (Dolomanov et al., 2009)'
_computing_publication_material 'Olex2 (Dolomanov et al., 2009)'
_computing_structure_refinement 'XL (Sheldrick, 2008)'
_computing_structure_solution 'ShelXS (Sheldrick, 2008)'
_diffrn_ambient_temperature 130
_diffrn_measured_fraction_theta_full 0.999
_diffrn_measured_fraction_theta_max 0.998
_diffrn_measurement_device_type 'Bruker APEX-II CCD'
_diffrn_measurement_method '\f and \w scans'
_diffrn_radiation_monochromator graphite
_diffrn_radiation_type MoK\a
_diffrn_radiation_wavelength 0.71073
_diffrn_reflns_av_R_equivalents 0.0171
_diffrn_reflns_av_unetI/netI 0.0181
_diffrn_reflns_Laue_measured_fraction_full 0.999
_diffrn_reflns_Laue_measured_fraction_max 0.998
_diffrn_reflns_limit_h_max 13
_diffrn_reflns_limit_h_min -13
_diffrn_reflns_limit_k_max 8
_diffrn_reflns_limit_k_min -8
_diffrn_reflns_limit_l_max 31
_diffrn_reflns_limit_l_min -28
_diffrn_reflns_number 11335
_diffrn_reflns_point_group_measured_fraction_full 0.999
_diffrn_reflns_point_group_measured_fraction_max 0.998
_diffrn_reflns_theta_full 25.242
_diffrn_reflns_theta_max 30.522
_diffrn_reflns_theta_min 1.867
_diffrn_standards_number 0
_exptl_absorpt_coefficient_mu 0.475
_exptl_absorpt_correction_T_max 0.7461
_exptl_absorpt_correction_T_min 0.6875
_exptl_absorpt_correction_type multi-scan
_exptl_absorpt_process_details
;
SADABS-2008/1 (Bruker,2008) was used for absorption correction.
wR2(int) was 0.0414 before and 0.0310 after correction.
The Ratio of minimum to maximum transmission is 0.9215.
The \l/2 correction factor is 0.0015.
;
_exptl_crystal_colour colourless
_exptl_crystal_density_diffrn 1.585
_exptl_crystal_description block
_exptl_crystal_F_000 576
_exptl_crystal_size_max 0.25
_exptl_crystal_size_mid 0.22
_exptl_crystal_size_min 0.18
_refine_diff_density_max 1.962
_refine_diff_density_min -1.421
_refine_diff_density_rms 0.140
_refine_ls_extinction_method none
_refine_ls_goodness_of_fit_ref 1.053
_refine_ls_hydrogen_treatment constr
_refine_ls_matrix_type full
_refine_ls_number_parameters 155
_refine_ls_number_reflns 3606
_refine_ls_number_restraints 7
_refine_ls_restrained_S_all 1.106
_refine_ls_R_factor_all 0.0717
_refine_ls_R_factor_gt 0.0645
_refine_ls_shift/su_max 0.000
_refine_ls_shift/su_mean 0.000
_refine_ls_structure_factor_coef Fsqd
_refine_ls_weighting_details 'w=1/[\s^2^(Fo^2^)+(0.1152P)^2^+2.2469P] where P=(Fo^2^+2Fc^2^)/3'
_refine_ls_weighting_scheme calc
_refine_ls_wR_factor_gt 0.1972
_refine_ls_wR_factor_ref 0.2047
_reflns_Friedel_coverage 0.000
_reflns_number_gt 3105
_reflns_number_total 3606
_reflns_threshold_expression 'I > 2\s(I)'
_cod_data_source_file c5qo00198f2.cif
_cod_data_source_block mo_dm15091_0m
_cod_database_code 1553162
_shelxl_version_number 2014-3
_shelx_space_group_comment
;
The symmetry employed for this shelxl refinement is uniquely defined
by the following loop, which should always be used as a source of
symmetry information in preference to the above space-group names.
They are only intended as comments.
;
_shelx_estimated_absorpt_t_max 0.919
_shelx_estimated_absorpt_t_min 0.891
_olex2_refinement_description
;
1. Fixed Uiso
 At 1.2 times of:
  All C(H) groups, All C(H,H) groups
 At 1.5 times of:
  All C(H,H,H) groups
2. Restrained distances
 C3-C4
 1.35 with sigma of 0.01
3. Uiso/Uaniso restraints and constraints
Uanis(C3) \\sim Ueq: with sigma of 0.005 and sigma for terminal atoms of 0.01
4.a Secondary CH2 refined with riding coordinates:
 C7(H7A,H7B)
4.b Aromatic/amide H refined with riding coordinates:
 C1(H1), C2(H2), C3(H3), C5(H5)
4.c Idealised Me refined as rotating group:
 C10(H10A,H10B,H10C)
;
_olex2_submission_special_instructions 'No special instructions were received'

loop_
_space_group_symop_operation_xyz
'x, y, z'
'-x+1/2, y+1/2, -z+1/2'
'-x, -y, -z'
'x-1/2, -y-1/2, z-1/2'

loop_
_atom_site_label
_atom_site_type_symbol
_atom_site_fract_x
_atom_site_fract_y
_atom_site_fract_z
_atom_site_U_iso_or_equiv
_atom_site_adp_type
_atom_site_occupancy
_atom_site_site_symmetry_order
_atom_site_calc_flag
_atom_site_refinement_flags_posn
_atom_site_refinement_flags_adp
S1 S 0.66785(9) 0.62387(15) 0.17668(4) 0.0377(2) Uani 1 1 d . .
S2 S 0.28487(7) 0.62273(11) 0.14664(3) 0.02524(19) Uani 1 1 d . .
F1 F 0.3657(2) 1.0494(3) 0.17824(10) 0.0438(5) Uani 1 1 d . .
F2 F 0.1737(3) 0.9278(4) 0.20735(11) 0.0522(6) Uani 1 1 d . .
F3 F 0.1712(2) 1.0310(3) 0.11374(9) 0.0404(4) Uani 1 1 d . .
O1 O 0.1903(2) 0.4193(4) -0.00114(9) 0.0293(4) Uani 1 1 d . .
O2 O 0.3411(2) 0.1277(3) -0.01177(10) 0.0293(4) Uani 1 1 d . .
C1 C 0.8370(3) 0.5619(6) 0.21119(13) 0.0321(6) Uani 1 1 d . .
H1 H 0.8883 0.6534 0.2436 0.039 Uiso 1 1 calc R .
C2 C 0.8935(3) 0.3704(6) 0.18875(14) 0.0360(6) Uani 1 1 d . .
H2 H 0.9875 0.3176 0.2054 0.043 Uiso 1 1 calc R .
C3 C 0.8046(3) 0.2484(5) 0.13802(11) 0.0306(6) Uani 1 1 d D U
H3 H 0.8280 0.1153 0.1162 0.037 Uiso 1 1 calc R .
C4 C 0.6641(3) 0.3875(4) 0.12848(11) 0.0226(4) Uani 1 1 d D .
C5 C 0.5435(3) 0.3211(4) 0.08162(10) 0.0209(4) Uani 1 1 d . .
H5 H 0.5541 0.1754 0.0625 0.025 Uiso 1 1 calc R .
C6 C 0.4184(3) 0.4324(4) 0.06073(10) 0.0200(4) Uani 1 1 d . .
C7 C 0.3767(3) 0.6673(4) 0.08158(11) 0.0216(4) Uani 1 1 d . .
H7A H 0.3122 0.7474 0.0478 0.026 Uiso 1 1 calc R .
H7B H 0.4632 0.7651 0.0941 0.026 Uiso 1 1 calc R .
C8 C 0.2479(3) 0.9198(5) 0.16192(12) 0.0285(5) Uani 1 1 d . .
C9 C 0.3162(2) 0.3091(4) 0.01261(10) 0.0211(4) Uani 1 1 d . .
C10 C 0.0847(3) 0.3037(6) -0.04659(14) 0.0357(6) Uani 1 1 d . .
H10A H 0.1210 0.2920 -0.0852 0.054 Uiso 1 1 calc GR .
H10B H -0.0047 0.3939 -0.0532 0.054 Uiso 1 1 calc GR .
H10C H 0.0663 0.1469 -0.0321 0.054 Uiso 1 1 calc GR .

loop_
_atom_site_aniso_label
_atom_site_aniso_U_11
_atom_site_aniso_U_22
_atom_site_aniso_U_33
_atom_site_aniso_U_23
_atom_site_aniso_U_13
_atom_site_aniso_U_12
S1 0.0411(4) 0.0389(4) 0.0312(4) -0.0069(3) 0.0015(3) 0.0031(3)
S2 0.0365(3) 0.0194(3) 0.0226(3) -0.00061(19) 0.0128(2) 0.0040(2)
F1 0.0499(11) 0.0286(9) 0.0490(11) -0.0126(8) -0.0015(9) -0.0024(8)
F2 0.0760(15) 0.0427(11) 0.0478(12) -0.0096(9) 0.0378(11) 0.0134(10)
F3 0.0472(10) 0.0307(9) 0.0400(10) -0.0021(7) -0.0009(8) 0.0169(8)
O1 0.0270(9) 0.0341(10) 0.0259(9) -0.0087(8) 0.0025(7) 0.0093(7)
O2 0.0322(9) 0.0223(9) 0.0319(10) -0.0084(7) 0.0016(7) 0.0054(7)
C1 0.0330(13) 0.0365(14) 0.0247(12) -0.0013(10) -0.0002(10) 0.0014(11)
C2 0.0368(14) 0.0405(16) 0.0295(13) 0.0052(11) 0.0026(11) 0.0103(12)
C3 0.0457(14) 0.0272(11) 0.0128(9) 0.0068(8) -0.0111(9) -0.0215(11)
C4 0.0289(11) 0.0198(10) 0.0199(10) -0.0008(8) 0.0069(8) 0.0019(8)
C5 0.0277(11) 0.0178(9) 0.0184(9) -0.0010(8) 0.0075(8) 0.0021(8)
C6 0.0280(10) 0.0170(9) 0.0166(9) -0.0002(7) 0.0087(8) 0.0028(8)
C7 0.0316(11) 0.0164(9) 0.0187(9) 0.0005(8) 0.0095(8) 0.0046(8)
C8 0.0353(13) 0.0253(11) 0.0258(11) -0.0055(9) 0.0078(10) 0.0061(10)
C9 0.0241(10) 0.0210(10) 0.0195(10) 0.0013(8) 0.0073(8) 0.0027(8)
C10 0.0246(11) 0.0491(17) 0.0318(13) -0.0113(12) 0.0007(10) 0.0040(11)

loop_
_atom_type_symbol
_atom_type_description
_atom_type_scat_dispersion_real
_atom_type_scat_dispersion_imag
_atom_type_scat_source
C C 0.0033 0.0016 'International Tables Vol C Tables 4.2.6.8 and 6.1.1.4'
H H 0.0000 0.0000 'International Tables Vol C Tables 4.2.6.8 and 6.1.1.4'
F F 0.0171 0.0103 'International Tables Vol C Tables 4.2.6.8 and 6.1.1.4'
O O 0.0106 0.0060 'International Tables Vol C Tables 4.2.6.8 and 6.1.1.4'
S S 0.1246 0.1234 'International Tables Vol C Tables 4.2.6.8 and 6.1.1.4'

loop_
_geom_angle_atom_site_label_1
_geom_angle_atom_site_label_2
_geom_angle_atom_site_label_3
_geom_angle
C1 S1 C4 91.63(14)
C8 S2 C7 98.82(12)
C9 O1 C10 114.8(2)
S1 C1 H1 122.9
C2 C1 S1 114.2(2)
C2 C1 H1 122.9
C1 C2 H2 121.3
C1 C2 C3 117.4(3)
C3 C2 H2 121.3
C2 C3 H3 128.5
C2 C3 C4 103.0(2)
C4 C3 H3 128.5
C3 C4 S1 113.74(18)
C5 C4 S1 125.25(18)
C5 C4 C3 121.0(2)
C4 C5 H5 114.7
C6 C5 C4 130.6(2)
C6 C5 H5 114.7
C5 C6 C7 125.5(2)
C5 C6 C9 116.1(2)
C9 C6 C7 118.4(2)
S2 C7 H7A 110.1
S2 C7 H7B 110.1
C6 C7 S2 107.82(16)
C6 C7 H7A 110.1
C6 C7 H7B 110.1
H7A C7 H7B 108.5
F1 C8 S2 113.57(19)
F1 C8 F3 105.0(2)
F2 C8 S2 109.0(2)
F2 C8 F1 107.7(2)
F2 C8 F3 107.7(2)
F3 C8 S2 113.55(19)
O1 C9 C6 112.3(2)
O2 C9 O1 122.7(2)
O2 C9 C6 125.0(2)
O1 C10 H10A 109.5
O1 C10 H10B 109.5
O1 C10 H10C 109.5
H10A C10 H10B 109.5
H10A C10 H10C 109.5
H10B C10 H10C 109.5

loop_
_geom_bond_atom_site_label_1
_geom_bond_atom_site_label_2
_geom_bond_distance
S1 C1 1.684(3)
S1 C4 1.722(3)
S2 C7 1.830(2)
S2 C8 1.783(3)
F1 C8 1.335(4)
F2 C8 1.327(3)
F3 C8 1.341(3)
O1 C9 1.335(3)
O1 C10 1.447(3)
O2 C9 1.214(3)
C1 H1 0.9500
C1 C2 1.354(4)
C2 H2 0.9500
C2 C3 1.457(4)
C3 H3 0.9500
C3 C4 1.532(4)
C4 C5 1.450(3)
C5 H5 0.9500
C5 C6 1.352(3)
C6 C7 1.499(3)
C6 C9 1.485(3)
C7 H7A 0.9900
C7 H7B 0.9900
C10 H10A 0.9800
C10 H10B 0.9800
C10 H10C 0.9800

loop_
_geom_torsion_atom_site_label_1
_geom_torsion_atom_site_label_2
_geom_torsion_atom_site_label_3
_geom_torsion_atom_site_label_4
_geom_torsion
S1 C1 C2 C3 1.3(4)
S1 C4 C5 C6 7.6(4)
C1 S1 C4 C3 -1.1(2)
C1 S1 C4 C5 -179.9(2)
C1 C2 C3 C4 -1.9(4)
C2 C3 C4 S1 1.8(3)
C2 C3 C4 C5 -179.4(2)
C3 C4 C5 C6 -171.1(2)
C4 S1 C1 C2 -0.1(3)
C4 C5 C6 C7 2.1(4)
C4 C5 C6 C9 -178.6(2)
C5 C6 C7 S2 -89.7(3)
C5 C6 C9 O1 173.8(2)
C5 C6 C9 O2 -5.6(4)
C7 S2 C8 F1 -62.6(2)
C7 S2 C8 F2 177.3(2)
C7 S2 C8 F3 57.3(2)
C7 C6 C9 O1 -6.8(3)
C7 C6 C9 O2 173.8(2)
C8 S2 C7 C6 -179.93(18)
C9 C6 C7 S2 91.0(2)
C10 O1 C9 O2 1.1(4)
C10 O1 C9 C6 -178.3(2)
